data_2107333
loop_
_publ_author_name
'Dubey, M.'
'Ram, U.S.'
'Singh, G.'

_publ_section_title
;
 A new polytype of silicon carbide, 189R
;
_journal_name_full 'Acta Crystallographica B (24,1968-38,1982)'
_journal_page_first 1548
_journal_page_last 1550
_journal_volume 29
_journal_year 1973
_chemical_formula_sum 'C Si'
_chemical_name_systematic 'Si C'
_space_group_IT_number 160
_symmetry_space_group_name_Hall 'R 3 -2"'
_symmetry_space_group_name_H-M 'R 3 m :H'
_cell_angle_alpha 90
_cell_angle_beta 90
_cell_angle_gamma 120
_cell_formula_units_Z 189
_cell_length_a 3.079
_cell_length_b 3.079
_cell_length_c 475.9778
_cell_volume 3907.839
_citation_journal_id_ASTM ACBCAR
_cod_data_source_file Dubey_ACBCAR_1973_650.cif
_cod_data_source_block C1Si1
_cod_original_cell_volume 3907.84
_cod_original_formula_sum 'C1 Si1'
_cod_database_code 2107333

loop_
_symmetry_equiv_pos_as_xyz
x,y,z
-y,x-y,z
-x+y,-x,z
-y,-x,z
x,x-y,z
-x+y,y,z
x+2/3,y+1/3,z+1/3
-y+2/3,x-y+1/3,z+1/3
-x+y+2/3,-x+1/3,z+1/3
-y+2/3,-x+1/3,z+1/3
x+2/3,x-y+1/3,z+1/3
-x+y+2/3,y+1/3,z+1/3
x+1/3,y+2/3,z+2/3
-y+1/3,x-y+2/3,z+2/3
-x+y+1/3,-x+2/3,z+2/3
-y+1/3,-x+2/3,z+2/3
x+1/3,x-y+2/3,z+2/3
-x+y+1/3,y+2/3,z+2/3

loop_
_atom_site_label
_atom_site_type_symbol
_atom_site_fract_x
_atom_site_fract_y
_atom_site_fract_z
_atom_site_occupancy
_atom_site_U_iso_or_equiv
C46 C 0.3333 0.6667 0.24206 1 0.0
Si7 Si 0.3333 0.6667 0.03175 1 0.0
C61 C 0 0 0.32143 1 0.0
C38 C 0 0 0.19974 1 0.0
Si57 Si 0.3333 0.6667 0.2963 1 0.0
C2 C 0.3333 0.6667 0.00926 1 0.0
C22 C 0 0 0.11508 1 0.0
C39 C 0.6667 0.3333 0.20503 1 0.0
Si15 Si 0.3333 0.6667 0.07407 1 0.0
Si33 Si 0.6667 0.3333 0.16931 1 0.0
Si19 Si 0.3333 0.6667 0.09524 1 0.0
C10 C 0.3333 0.6667 0.05159 1 0.0
C45 C 0.6667 0.3333 0.23677 1 0.0
Si60 Si 0.3333 0.6667 0.31217 1 0.0
Si37 Si 0.6667 0.3333 0.19048 1 0.0
Si49 Si 0.3333 0.6667 0.25397 1 0.0
C48 C 0.6667 0.3333 0.25265 1 0.0
C55 C 0.3333 0.6667 0.28968 1 0.0
Si29 Si 0.6667 0.3333 0.14815 1 0.0
Si44 Si 0.3333 0.6667 0.22751 1 0.0
Si5 Si 0 0 0.02116 1 0.0
Si59 Si 0 0 0.30688 1 0.0
C41 C 0 0 0.21561 1 0.0
C18 C 0.6667 0.3333 0.09392 1 0.0
Si43 Si 0 0 0.22222 1 0.0
Si62 Si 0.6667 0.3333 0.32275 1 0.0
C31 C 0.3333 0.6667 0.1627 1 0.0
C42 C 0.6667 0.3333 0.2209 1 0.0
C51 C 0 0 0.26852 1 0.0
Si3 Si 0.6667 0.3333 0.01058 1 0.0
Si35 Si 0 0 0.17989 1 0.0
Si9 Si 0 0 0.04233 1 0.0
Si8 Si 0.6667 0.3333 0.03704 1 0.0
C62 C 0.6667 0.3333 0.32672 1 0.0
C16 C 0.6667 0.3333 0.08333 1 0.0
Si54 Si 0.6667 0.3333 0.28042 1 0.0
Si22 Si 0 0 0.11111 1 0.0
Si53 Si 0 0 0.27513 1 0.0
C15 C 0.3333 0.6667 0.07804 1 0.0
Si39 Si 0.6667 0.3333 0.20106 1 0.0
Si50 Si 0.6667 0.3333 0.25926 1 0.0
C23 C 0.3333 0.6667 0.12037 1 0.0
C33 C 0.6667 0.3333 0.17328 1 0.0
C50 C 0.6667 0.3333 0.26323 1 0.0
C29 C 0.6667 0.3333 0.15212 1 0.0
C12 C 0.6667 0.3333 0.06217 1 0.0
Si48 Si 0.6667 0.3333 0.24868 1 0.0
Si28 Si 0.3333 0.6667 0.14286 1 0.0
Si34 Si 0.3333 0.6667 0.1746 1 0.0
C63 C 0 0 0.33201 1 0.0
C14 C 0 0 0.07275 1 0.0
Si51 Si 0 0 0.26455 1 0.0
Si46 Si 0.3333 0.6667 0.2381 1 0.0
Si61 Si 0 0 0.31746 1 0.0
C25 C 0.3333 0.6667 0.13095 1 0.0
Si58 Si 0.6667 0.3333 0.30159 1 0.0
C21 C 0.6667 0.3333 0.10989 1 0.0
Si24 Si 0.6667 0.3333 0.12169 1 0.0
C60 C 0.3333 0.6667 0.31614 1 0.0
Si4 Si 0.3333 0.6667 0.01587 1 0.0
C30 C 0 0 0.15741 1 0.0
Si17 Si 0 0 0.08466 1 0.0
C44 C 0.3333 0.6667 0.23148 1 0.0
C57 C 0.3333 0.6667 0.30036 1 0.0
Si27 Si 0.6667 0.3333 0.13757 1 0.0
Si11 Si 0 0 0.05291 1 0.0
Si13 Si 0.3333 0.6667 0.06349 1 0.0
Si16 Si 0.6667 0.3333 0.07937 1 0.0
C32 C 0 0 0.16799 1 0.0
C24 C 0.6667 0.3333 0.12566 1 0.0
C8 C 0.6667 0.3333 0.04101 1 0.0
C35 C 0 0 0.18386 1 0.0
C54 C 0.6667 0.3333 0.28439 1 0.0
Si52 Si 0.3333 0.6667 0.26984 1 0.0
C26 C 0 0 0.13624 1 0.0
C27 C 0.6667 0.3333 0.14153 1 0.0
C36 C 0.3333 0.6667 0.18915 1 0.0
Si14 Si 0 0 0.06878 1 0.0
Si6 Si 0.6667 0.3333 0.02646 1 0.0
C13 C 0.3333 0.6667 0.06746 1 0.0
Si25 Si 0.3333 0.6667 0.12698 1 0.0
Si26 Si 0 0 0.13228 1 0.0
C37 C 0.6667 0.3333 0.19444 1 0.0
Si23 Si 0.3333 0.6667 0.1164 1 0.0
Si55 Si 0.3333 0.6667 0.28571 1 0.0
C53 C 0 0 0.2791 1 0.0
Si42 Si 0.6667 0.3333 0.21693 1 0.0
Si10 Si 0.3333 0.6667 0.04762 1 0.0
Si45 Si 0.6667 0.3333 0.2328 1 0.0
C40 C 0.3333 0.6667 0.21032 1 0.0
C9 C 0 0 0.0463 1 0.0
Si20 Si 0 0 0.10053 1 0.0
Si31 Si 0.3333 0.6667 0.15873 1 0.0
C3 C 0.6667 0.3333 0.01455 1 0.0
C58 C 0.6667 0.3333 0.30556 1 0.0
C43 C 0 0 0.22619 1 0.0
C20 C 0 0 0.1045 1 0.0
Si40 Si 0.3333 0.6667 0.20635 1 0.0
C5 C 0 0 0.02513 1 0.0
Si47 Si 0 0 0.24339 1 0.0
Si41 Si 0 0 0.21164 1 0.0
Si12 Si 0.6667 0.3333 0.0582 1 0.0
Si2 Si 0.3333 0.6667 0.00529 1 0.0
C56 C 0 0 0.29497 1 0.0
C1 C 0 0 0.00397 1 0.0
Si21 Si 0.6667 0.3333 0.10582 1 0.0
Si63 Si 0 0 0.32804 1 0.0
C47 C 0 0 0.24735 1 0.0
C28 C 0.3333 0.6667 0.14683 1 0.0
C7 C 0.3333 0.6667 0.03571 1 0.0
C6 C 0.6667 0.3333 0.03042 1 0.0
C52 C 0.3333 0.6667 0.27381 1 0.0
Si38 Si 0 0 0.19576 1 0.0
Si18 Si 0.6667 0.3333 0.08995 1 0.0
Si36 Si 0.3333 0.6667 0.18519 1 0.0
C49 C 0.3333 0.6667 0.25794 1 0.0
Si56 Si 0 0 0.29101 1 0.0
Si32 Si 0 0 0.16402 1 0.0
Si30 Si 0 0 0.15344 1 0.0
C19 C 0.3333 0.6667 0.09921 1 0.0
C59 C 0 0 0.31084 1 0.0
C11 C 0 0 0.05688 1 0.0
C34 C 0.3333 0.6667 0.17857 1 0.0
Si1 Si 0 0 0 1 0.0
C17 C 0 0 0.08862 1 0.0
C4 C 0.3333 0.6667 0.01984 1 0.0
